data_7202229
loop_
_publ_author_name
'Laus, Gerhard'
'Kahlenberg, Volker'
'Wurst, Klaus'
'L\"orting, Thomas'
'Schottenberger, Herwig'

_publ_section_title
;
 Hydrogen bonding in the perhydrate and hydrates of
 1,4-diazabicyclo[2.2.2]octane (DABCO)
;
_journal_issue 11
_journal_name_full CrystEngComm
_journal_page_first 1638
_journal_paper_doi 10.1039/b807303a
_journal_volume 10
_journal_year 2008
_chemical_formula_moiety 'C6 H12 N2, 6(H2 O)'
_chemical_formula_sum 'C6 H24 N2 O6'
_chemical_formula_weight 220.27
_chemical_name_systematic
;
?
;
_space_group_IT_number 2
_symmetry_cell_setting triclinic
_symmetry_space_group_name_Hall '-P 1'
_symmetry_space_group_name_H-M 'P -1'
_atom_sites_solution_hydrogens geom
_atom_sites_solution_primary direct
_atom_sites_solution_secondary difmap
_audit_creation_method SHELXL-97
_cell_angle_alpha 99.590(6)
_cell_angle_beta 108.320(6)
_cell_angle_gamma 99.448(6)
_cell_formula_units_Z 8
_cell_length_a 12.5426(10)
_cell_length_b 12.6014(9)
_cell_length_c 17.2689(13)
_cell_measurement_reflns_used 18481
_cell_measurement_temperature 173(2)
_cell_measurement_theta_max 23.22
_cell_measurement_theta_min 1.28
_cell_volume 2485.6(4)
_computing_cell_refinement 'STOE X-AREA'
_computing_data_collection 'STOE X-AREA'
_computing_data_reduction 'STOE X-RED'
_computing_structure_refinement 'SHELXL-97 (Sheldrick, 1997)'
_computing_structure_solution 'SHELXS-97 (Sheldrick, 1990)'
_diffrn_ambient_temperature 173(2)
_diffrn_detector 'image plate (34 cm diameter)'
_diffrn_detector_area_resol_mean 6.67
_diffrn_measured_fraction_theta_full 0.711
_diffrn_measured_fraction_theta_max 0.711
_diffrn_measurement_device '2-circle goniometer'
_diffrn_measurement_device_type 'STOE IPDS 2'
_diffrn_measurement_method 'rotation method'
_diffrn_radiation_monochromator graphite
_diffrn_radiation_source 'fine-focus sealed tube'
_diffrn_radiation_type MoK\a
_diffrn_radiation_wavelength 0.71073
_diffrn_reflns_av_R_equivalents 0.0518
_diffrn_reflns_av_sigmaI/netI 0.0480
_diffrn_reflns_av_unetI/netI 0.0492
_diffrn_reflns_limit_h_max 13
_diffrn_reflns_limit_h_min -13
_diffrn_reflns_limit_k_max 13
_diffrn_reflns_limit_k_min -13
_diffrn_reflns_limit_l_max 18
_diffrn_reflns_limit_l_min -18
_diffrn_reflns_number 16189
_diffrn_reflns_theta_full 22.75
_diffrn_reflns_theta_max 22.75
_diffrn_reflns_theta_min 1.28
_diffrn_standards_number 0
_exptl_absorpt_coefficient_mu 0.102
_exptl_absorpt_correction_T_max 0.9871
_exptl_absorpt_correction_T_min 0.9515
_exptl_absorpt_correction_type multi-scan
_exptl_absorpt_process_details '(R.H. Blessing, Acta Cryst. (1995) A51 33-38)'
_exptl_crystal_colour colorless
_exptl_crystal_density_diffrn 1.177
_exptl_crystal_density_method 'not measured'
_exptl_crystal_description Fragment
_exptl_crystal_F_000 976
_exptl_crystal_size_max 0.24
_exptl_crystal_size_mid 0.22
_exptl_crystal_size_min 0.14
_refine_diff_density_max 0.175
_refine_diff_density_min -0.180
_refine_diff_density_rms 0.027
_refine_ls_extinction_method none
_refine_ls_goodness_of_fit_ref 1.038
_refine_ls_hydrogen_treatment mixed
_refine_ls_matrix_type full
_refine_ls_number_parameters 591
_refine_ls_number_reflns 4779
_refine_ls_number_restraints 8
_refine_ls_restrained_S_all 1.038
_refine_ls_R_factor_all 0.0718
_refine_ls_R_factor_gt 0.0519
_refine_ls_shift/su_max 0.004
_refine_ls_shift/su_mean 0.000
_refine_ls_structure_factor_coef Fsqd
_refine_ls_weighting_details 'calc w=1/[\s^2^(Fo^2^)+(0.0521P)^2^+1.2831P] where P=(Fo^2^+2Fc^2^)/3'
_refine_ls_weighting_scheme calc
_refine_ls_wR_factor_gt 0.1201
_refine_ls_wR_factor_ref 0.1302
_reflns_number_gt 3680
_reflns_number_total 4779
_reflns_threshold_expression >2sigma(I)
_cod_data_source_file b807303a.txt
_cod_data_source_block CCDC634614
_cod_original_sg_symbol_H-M P-1
_cod_database_code 7202229

loop_
_symmetry_equiv_pos_as_xyz
'x, y, z'
'-x, -y, -z'

loop_
_atom_site_label
_atom_site_type_symbol
_atom_site_fract_x
_atom_site_fract_y
_atom_site_fract_z
_atom_site_U_iso_or_equiv
_atom_site_adp_type
_atom_site_occupancy
_atom_site_symmetry_multiplicity
_atom_site_calc_flag
_atom_site_refinement_flags
_atom_site_disorder_assembly
_atom_site_disorder_group
O1 O 0.5968(2) 0.2617(2) 0.05170(16) 0.0385(6) Uani 1 1 d D . .
O2 O 0.39935(19) 0.2576(2) -0.08149(14) 0.0394(6) Uani 1 1 d D . .
O3 O 0.2157(6) 0.3350(4) -0.0536(3) 0.0463(11) Uani 1 1 d . . .
O4 O 0.2294(2) 0.55145(19) -0.07231(15) 0.0387(6) Uani 1 1 d D . .
O5 O 0.1006(5) 0.3160(6) 0.0618(4) 0.0691(14) Uani 1 1 d . . .
O6 O 0.1483(2) 0.1847(2) 0.17232(16) 0.0392(6) Uani 1 1 d D . .
O7 O 0.34980(19) 0.3054(2) 0.30498(14) 0.0410(6) Uani 1 1 d D . .
O8 O 0.5288(6) 0.1958(4) 0.3184(3) 0.0506(11) Uani 1 1 d . . .
O9 O 0.6442(6) 0.2134(6) 0.2052(4) 0.0828(17) Uani 1 1 d . . .
O10 O 0.0845(8) 0.5959(10) 0.0185(7) 0.0497(18) Uani 1 1 d . . .
O11 O 0.1706(2) 0.7444(2) 0.17308(16) 0.0558(7) Uani 1 1 d . . .
O12 O 0.3609(2) 0.8217(2) 0.32311(16) 0.0419(6) Uani 1 1 d D A .
O13 O 0.5366(3) 0.9675(2) 0.30280(17) 0.0566(8) Uani 1 1 d . . .
O14 O 0.6915(8) 0.8968(10) 0.2351(7) 0.0444(15) Uani 1 1 d . . .
O15 O 0.8714(5) 0.7930(6) 0.3035(4) 0.0679(13) Uani 1 1 d . . .
O16 O 0.8981(2) 0.7358(2) 0.45188(17) 0.0410(6) Uani 1 1 d D . .
O17 O 0.77460(19) 0.55179(17) 0.48503(14) 0.0414(5) Uani 1 1 d D . .
O18 O 0.5844(8) 0.5970(10) 0.5254(6) 0.0446(15) Uani 1 1 d . . .
O19 O 0.4164(5) 0.7007(6) 0.4397(4) 0.0740(14) Uani 1 1 d . . .
O20 O 0.0288(6) 0.1840(5) -0.1800(3) 0.0512(11) Uani 1 1 d . . .
O21 O 0.0309(3) -0.0371(2) -0.1873(2) 0.0590(8) Uani 1 1 d . . .
O22 O 0.1802(9) -0.1069(11) -0.2676(7) 0.0493(15) Uani 1 1 d . . .
O23 O 0.1218(2) -0.2152(2) -0.43238(18) 0.0628(8) Uani 1 1 d . . .
O24 O 0.2884(6) -0.3211(5) -0.4534(3) 0.0511(11) Uani 1 1 d . . .
N1 N 0.6789(2) 0.09234(19) -0.00972(14) 0.0337(6) Uani 1 1 d . . .
N11 N 0.7720(2) -0.0411(2) -0.08101(15) 0.0368(6) Uani 1 1 d . . .
N2 N 0.4867(2) 0.3975(2) -0.16336(14) 0.0345(6) Uani 1 1 d . . .
N22 N 0.5723(2) 0.5343(2) -0.23434(17) 0.0375(7) Uani 1 1 d . . .
N3 N 0.0793(2) 0.5376(2) -0.22769(15) 0.0380(7) Uani 1 1 d . . .
N33 N -0.0736(2) 0.5360(2) -0.36725(15) 0.0353(6) Uani 1 1 d . . .
N4 N 0.2780(2) 0.9705(2) 0.40670(16) 0.0394(7) Uani 1 1 d . . .
N44 N 0.1821(2) 1.1029(2) 0.47520(16) 0.0380(6) Uani 1 1 d . . .
C1 C 0.6242(4) 0.0689(3) -0.1010(2) 0.0502(10) Uani 1 1 d . . .
H1A H 0.6324 0.1388 -0.1199 0.060 Uiso 1 1 calc R . .
H1B H 0.5408 0.0358 -0.1173 0.060 Uiso 1 1 calc R . .
C2 C 0.6795(3) -0.0106(3) -0.1438(2) 0.0516(11) Uani 1 1 d . . .
H2A H 0.6200 -0.0780 -0.1786 0.062 Uiso 1 1 calc R . .
H2B H 0.7117 0.0249 -0.1811 0.062 Uiso 1 1 calc R . .
C3 C 0.6668(3) -0.0118(3) 0.0173(2) 0.0459(9) Uani 1 1 d . . .
H3A H 0.5839 -0.0460 0.0025 0.055 Uiso 1 1 calc R . .
H3B H 0.7042 0.0030 0.0790 0.055 Uiso 1 1 calc R . .
C4 C 0.7232(3) -0.0921(3) -0.0254(2) 0.0528(10) Uani 1 1 d . . .
H4A H 0.7851 -0.1116 0.0179 0.063 Uiso 1 1 calc R . .
H4B H 0.6647 -0.1611 -0.0583 0.063 Uiso 1 1 calc R . .
C5 C 0.8031(5) 0.1402(4) 0.0128(3) 0.0472(14) Uani 1 1 d . . .
H5A H 0.8419 0.1555 0.0744 0.057 Uiso 1 1 calc R . .
H5B H 0.8138 0.2110 -0.0046 0.057 Uiso 1 1 calc R . .
C6 C 0.8576(3) 0.0599(3) -0.0304(2) 0.0475(9) Uani 1 1 d . . .
H6A H 0.8916 0.0960 -0.0667 0.057 Uiso 1 1 calc R . .
H6B H 0.9205 0.0411 0.0125 0.057 Uiso 1 1 calc R . .
C7 C 0.5986(3) 0.3796(3) -0.1648(3) 0.0511(11) Uani 1 1 d . . .
H7A H 0.5892 0.3022 -0.1940 0.061 Uiso 1 1 calc R . .
H7B H 0.6528 0.3919 -0.1066 0.061 Uiso 1 1 calc R . .
C8 C 0.6487(3) 0.4593(3) -0.2102(2) 0.0491(9) Uani 1 1 d . . .
H8A H 0.7264 0.5030 -0.1728 0.059 Uiso 1 1 calc R . .
H8B H 0.6563 0.4164 -0.2609 0.059 Uiso 1 1 calc R . .
C9 C 0.4104(4) 0.3824(4) -0.2498(3) 0.0644(16) Uani 1 1 d . . .
H9A H 0.3331 0.3912 -0.2506 0.077 Uiso 1 1 calc R . .
H9B H 0.4019 0.3067 -0.2817 0.077 Uiso 1 1 calc R . .
C10 C 0.4598(3) 0.4677(3) -0.2914(2) 0.0559(10) Uani 1 1 d . . .
H10A H 0.4676 0.4289 -0.3434 0.067 Uiso 1 1 calc R . .
H10B H 0.4061 0.5165 -0.3068 0.067 Uiso 1 1 calc R . .
C11 C 0.5041(4) 0.5105(3) -0.1170(3) 0.0583(12) Uani 1 1 d . . .
H11A H 0.5553 0.5204 -0.0583 0.070 Uiso 1 1 calc R . .
H11B H 0.4291 0.5251 -0.1166 0.070 Uiso 1 1 calc R . .
C12 C 0.5591(3) 0.5929(3) -0.1586(2) 0.0487(9) Uani 1 1 d . . .
H12A H 0.5097 0.6456 -0.1732 0.058 Uiso 1 1 calc R . .
H12B H 0.6356 0.6358 -0.1184 0.058 Uiso 1 1 calc R . .
C13 C -0.0240(3) 0.4498(3) -0.2460(2) 0.0582(11) Uani 1 1 d . . .
H13A H -0.0563 0.4627 -0.2007 0.070 Uiso 1 1 calc R . .
H13B H -0.0030 0.3772 -0.2484 0.070 Uiso 1 1 calc R . .
C14 C -0.1153(3) 0.4487(3) -0.3306(2) 0.0588(11) Uani 1 1 d . . .
H14A H -0.1328 0.3759 -0.3697 0.071 Uiso 1 1 calc R . .
H14B H -0.1874 0.4597 -0.3219 0.071 Uiso 1 1 calc R . .
C15 C 0.1247(3) 0.5167(3) -0.2966(2) 0.0481(9) Uani 1 1 d . . .
H15A H 0.1458 0.4442 -0.3004 0.058 Uiso 1 1 calc R . .
H15B H 0.1951 0.5746 -0.2851 0.058 Uiso 1 1 calc R . .
C16 C 0.0330(3) 0.5173(3) -0.3805(2) 0.0477(9) Uani 1 1 d . . .
H16A H 0.0632 0.5766 -0.4045 0.057 Uiso 1 1 calc R . .
H16B H 0.0158 0.4457 -0.4209 0.057 Uiso 1 1 calc R . .
C17 C 0.0472(4) 0.6444(4) -0.2240(3) 0.0421(11) Uani 1 1 d . . .
H17A H 0.1162 0.7040 -0.2126 0.051 Uiso 1 1 calc R . .
H17B H 0.0169 0.6598 -0.1779 0.051 Uiso 1 1 calc R . .
C18 C -0.0456(3) 0.6428(3) -0.3081(2) 0.0470(9) Uani 1 1 d . . .
H18A H -0.1162 0.6567 -0.2982 0.056 Uiso 1 1 calc R . .
H18B H -0.0170 0.7024 -0.3324 0.056 Uiso 1 1 calc R . .
C19 C 0.1551(9) 0.9128(10) 0.3937(7) 0.049(3) Uani 0.50 1 d P A 1
H19A H 0.1108 0.8849 0.3330 0.059 Uiso 0.50 1 calc PR A 1
H19B H 0.1564 0.8488 0.4200 0.059 Uiso 0.50 1 calc PR A 1
C20 C 0.0967(8) 0.9919(8) 0.4320(5) 0.047(2) Uani 0.50 1 d P A 1
H20A H 0.0691 0.9611 0.4732 0.057 Uiso 0.50 1 calc PR A 1
H20B H 0.0292 1.0020 0.3876 0.057 Uiso 0.50 1 calc PR A 1
C21 C 0.2652(16) 1.0594(15) 0.3687(10) 0.075(6) Uani 0.50 1 d P A 1
H21A H 0.2191 1.0302 0.3083 0.090 Uiso 0.50 1 calc PR A 1
H21B H 0.3424 1.0998 0.3731 0.090 Uiso 0.50 1 calc PR A 1
C22 C 0.2081(17) 1.1394(16) 0.4058(13) 0.065(6) Uani 0.50 1 d P A 1
H22A H 0.2599 1.2142 0.4264 0.079 Uiso 0.50 1 calc PR A 1
H22B H 0.1359 1.1430 0.3625 0.079 Uiso 0.50 1 calc PR A 1
C23 C 0.3378(8) 1.0033(8) 0.4968(5) 0.058(2) Uani 0.50 1 d P A 1
H23A H 0.4195 1.0398 0.5095 0.070 Uiso 0.50 1 calc PR A 1
H23B H 0.3360 0.9372 0.5207 0.070 Uiso 0.50 1 calc PR A 1
C24 C 0.2788(8) 1.0835(8) 0.5362(5) 0.055(2) Uani 0.50 1 d P A 1
H24A H 0.2532 1.0524 0.5781 0.066 Uiso 0.50 1 calc PR A 1
H24B H 0.3353 1.1547 0.5658 0.066 Uiso 0.50 1 calc PR A 1
C19A C 0.2010(12) 0.9141(10) 0.4372(9) 0.076(4) Uani 0.50 1 d P A 2
H19C H 0.2425 0.8748 0.4778 0.092 Uiso 0.50 1 calc PR A 2
H19D H 0.1403 0.8581 0.3902 0.092 Uiso 0.50 1 calc PR A 2
C20A C 0.1432(11) 0.9936(8) 0.4809(8) 0.074(4) Uani 0.50 1 d P A 2
H20C H 0.0583 0.9701 0.4536 0.088 Uiso 0.50 1 calc PR A 2
H20D H 0.1632 0.9905 0.5406 0.088 Uiso 0.50 1 calc PR A 2
C21A C 0.2241(17) 1.0329(16) 0.3468(11) 0.084(7) Uani 0.50 1 d P A 2
H21C H 0.1648 0.9819 0.2961 0.101 Uiso 0.50 1 calc PR A 2
H21D H 0.2829 1.0755 0.3296 0.101 Uiso 0.50 1 calc PR A 2
C22A C 0.1663(19) 1.115(2) 0.3929(15) 0.085(8) Uani 0.50 1 d P A 2
H22C H 0.2010 1.1922 0.3948 0.102 Uiso 0.50 1 calc PR A 2
H22D H 0.0827 1.0994 0.3603 0.102 Uiso 0.50 1 calc PR A 2
C23A C 0.3673(9) 1.0567(9) 0.4769(7) 0.064(3) Uani 0.50 1 d P A 2
H23C H 0.4207 1.0985 0.4550 0.076 Uiso 0.50 1 calc PR A 2
H23D H 0.4128 1.0206 0.5183 0.076 Uiso 0.50 1 calc PR A 2
C24A C 0.3124(10) 1.1383(11) 0.5212(8) 0.050(3) Uani 0.50 1 d P A 2
H24C H 0.3314 1.1352 0.5808 0.060 Uiso 0.50 1 calc PR A 2
H24D H 0.3422 1.2149 0.5187 0.060 Uiso 0.50 1 calc PR A 2
H11 H 0.624(3) 0.209(2) 0.033(2) 0.063(12) Uiso 1 1 d D . .
H21 H 0.424(3) 0.303(3) -0.109(2) 0.095(14) Uiso 1 1 d D . .
H41 H 0.188(3) 0.547(3) -0.1241(13) 0.071(12) Uiso 1 1 d D . .
H61 H 0.175(3) 0.137(3) 0.146(2) 0.071(13) Uiso 1 1 d D . .
H71 H 0.375(3) 0.358(2) 0.282(2) 0.079(13) Uiso 1 1 d D . .
H121 H 0.337(3) 0.871(3) 0.349(2) 0.074(13) Uiso 1 1 d D . .
H161 H 0.870(3) 0.787(2) 0.473(2) 0.064(12) Uiso 1 1 d D . .
H171 H 0.824(3) 0.554(3) 0.5343(15) 0.080(13) Uiso 1 1 d D . .

loop_
_atom_site_aniso_label
_atom_site_aniso_U_11
_atom_site_aniso_U_22
_atom_site_aniso_U_33
_atom_site_aniso_U_23
_atom_site_aniso_U_13
_atom_site_aniso_U_12
O1 0.0429(14) 0.0388(16) 0.0385(14) 0.0075(12) 0.0178(11) 0.0172(14)
O2 0.0416(13) 0.0397(14) 0.0456(13) 0.0171(11) 0.0218(10) 0.0131(10)
O3 0.0489(17) 0.047(2) 0.052(2) 0.0161(18) 0.0243(15) 0.0169(18)
O4 0.0383(13) 0.0450(13) 0.0301(13) 0.0116(10) 0.0065(11) 0.0098(10)
O5 0.076(2) 0.093(3) 0.062(2) 0.037(2) 0.0382(17) 0.039(2)
O6 0.0431(13) 0.0419(15) 0.0407(15) 0.0084(12) 0.0232(12) 0.0162(13)
O7 0.0433(13) 0.0399(14) 0.0416(12) 0.0141(11) 0.0174(10) 0.0051(10)
O8 0.0464(19) 0.054(3) 0.048(2) 0.0018(17) 0.0157(15) 0.0118(17)
O9 0.091(3) 0.115(4) 0.083(4) 0.056(3) 0.051(2) 0.056(2)
O10 0.052(4) 0.045(3) 0.052(2) 0.0099(18) 0.020(2) 0.008(2)
O11 0.0492(16) 0.0647(17) 0.0489(14) 0.0061(12) 0.0170(12) 0.0083(13)
O12 0.0468(14) 0.0457(17) 0.0408(14) 0.0060(13) 0.0236(12) 0.0193(15)
O13 0.0520(17) 0.0673(18) 0.0620(17) 0.0211(13) 0.0289(13) 0.0208(14)
O14 0.038(3) 0.039(2) 0.059(3) 0.0086(18) 0.021(2) 0.010(2)
O15 0.066(3) 0.101(3) 0.062(2) 0.0440(19) 0.0321(18) 0.043(2)
O16 0.0460(14) 0.0422(16) 0.0441(16) 0.0117(13) 0.0221(12) 0.0212(14)
O17 0.0389(13) 0.0485(13) 0.0345(14) 0.0104(10) 0.0081(11) 0.0123(10)
O18 0.049(4) 0.046(2) 0.039(2) 0.0089(16) 0.017(2) 0.008(2)
O19 0.093(4) 0.099(2) 0.070(2) 0.0540(18) 0.051(2) 0.052(3)
O20 0.0477(19) 0.0581(19) 0.050(3) 0.0105(16) 0.0203(17) 0.0153(14)
O21 0.0537(17) 0.0623(17) 0.0680(18) 0.0193(14) 0.0299(14) 0.0111(13)
O22 0.048(2) 0.043(3) 0.059(3) 0.0044(18) 0.0248(17) 0.0102(17)
O23 0.0496(16) 0.0747(19) 0.0640(16) 0.0153(13) 0.0170(13) 0.0208(14)
O24 0.0454(18) 0.0594(18) 0.047(3) 0.0031(17) 0.0194(18) 0.0120(13)
N1 0.0372(14) 0.0334(13) 0.0336(13) 0.0082(11) 0.0145(11) 0.0115(11)
N11 0.0387(15) 0.0374(14) 0.0363(14) 0.0061(12) 0.0151(12) 0.0131(12)
N2 0.0361(14) 0.0388(14) 0.0355(13) 0.0116(11) 0.0176(11) 0.0142(11)
N22 0.0398(16) 0.0399(16) 0.0342(15) 0.0090(12) 0.0150(13) 0.0091(13)
N3 0.0421(15) 0.0369(15) 0.0349(14) 0.0102(11) 0.0112(12) 0.0117(12)
N33 0.0335(14) 0.0395(16) 0.0332(14) 0.0087(12) 0.0103(11) 0.0121(12)
N4 0.0397(16) 0.0439(16) 0.0387(15) 0.0086(12) 0.0171(13) 0.0147(13)
N44 0.0394(15) 0.0407(15) 0.0387(15) 0.0107(11) 0.0162(12) 0.0161(12)
C1 0.054(2) 0.066(3) 0.0346(18) 0.0093(17) 0.0131(17) 0.031(2)
C2 0.052(2) 0.065(2) 0.0324(18) 0.0006(16) 0.0060(17) 0.0258(19)
C3 0.056(2) 0.0424(19) 0.051(2) 0.0147(15) 0.0319(18) 0.0140(16)
C4 0.068(2) 0.0373(19) 0.070(2) 0.0166(17) 0.040(2) 0.0195(18)
C5 0.045(3) 0.033(2) 0.060(3) 0.0021(17) 0.019(2) 0.0078(19)
C6 0.0396(19) 0.050(2) 0.051(2) 0.0053(17) 0.0188(16) 0.0080(16)
C7 0.052(2) 0.060(3) 0.060(3) 0.027(2) 0.030(2) 0.025(2)
C8 0.049(2) 0.049(2) 0.062(2) 0.0158(17) 0.0322(18) 0.0180(17)
C9 0.051(3) 0.070(4) 0.055(3) 0.027(3) 0.001(2) -0.009(3)
C10 0.057(2) 0.062(2) 0.0402(18) 0.0184(17) 0.0079(17) 0.0019(19)
C11 0.087(3) 0.042(2) 0.064(3) 0.0102(19) 0.052(3) 0.017(2)
C12 0.064(2) 0.0386(19) 0.053(2) 0.0099(16) 0.0329(19) 0.0140(17)
C13 0.059(2) 0.058(2) 0.048(2) 0.0245(19) 0.0070(19) -0.002(2)
C14 0.054(2) 0.058(2) 0.050(2) 0.0172(18) 0.0062(18) -0.0083(19)
C15 0.041(2) 0.056(2) 0.0454(19) 0.0011(16) 0.0145(16) 0.0204(17)
C16 0.058(2) 0.055(2) 0.0380(19) 0.0110(16) 0.0208(17) 0.0261(18)
C17 0.050(3) 0.039(2) 0.039(2) 0.0031(17) 0.0167(18) 0.018(2)
C18 0.056(2) 0.049(2) 0.044(2) 0.0089(17) 0.0214(18) 0.0262(18)
C19 0.043(6) 0.042(5) 0.066(6) 0.001(5) 0.031(5) 0.007(4)
C20 0.040(5) 0.046(5) 0.061(5) 0.005(5) 0.028(4) 0.011(4)
C21 0.146(14) 0.051(7) 0.080(12) 0.040(8) 0.090(12) 0.035(8)
C22 0.122(15) 0.038(6) 0.088(14) 0.037(7) 0.082(12) 0.044(7)
C23 0.058(6) 0.074(7) 0.035(5) -0.003(4) 0.003(4) 0.036(5)
C24 0.050(6) 0.074(7) 0.036(4) -0.003(4) 0.007(4) 0.030(5)
C19A 0.096(11) 0.043(5) 0.134(13) 0.024(9) 0.093(10) 0.028(7)
C20A 0.094(10) 0.035(5) 0.124(10) 0.012(7) 0.085(9) 0.019(6)
C21A 0.139(14) 0.098(14) 0.035(6) 0.016(6) 0.024(7) 0.092(11)
C22A 0.110(15) 0.110(18) 0.044(6) 0.017(9) 0.017(9) 0.074(12)
C23A 0.047(5) 0.087(8) 0.059(6) 0.010(5) 0.017(4) 0.030(5)
C24A 0.043(5) 0.054(6) 0.052(6) 0.000(5) 0.016(4) 0.022(5)

loop_
_atom_type_symbol
_atom_type_description
_atom_type_scat_dispersion_real
_atom_type_scat_dispersion_imag
_atom_type_scat_source
C C 0.0033 0.0016 'International Tables Vol C Tables 4.2.6.8 and 6.1.1.4'
H H 0.0000 0.0000 'International Tables Vol C Tables 4.2.6.8 and 6.1.1.4'
N N 0.0061 0.0033 'International Tables Vol C Tables 4.2.6.8 and 6.1.1.4'
O O 0.0106 0.0060 'International Tables Vol C Tables 4.2.6.8 and 6.1.1.4'

loop_
_geom_angle_atom_site_label_1
_geom_angle_atom_site_label_2
_geom_angle_atom_site_label_3
_geom_angle
_geom_angle_site_symmetry_1
_geom_angle_site_symmetry_3
_geom_angle_publ_flag
N1 O1 O9 93.20(16) . . ?
N1 O1 O2 103.48(11) . . ?
O9 O1 O2 136.42(17) . . ?
N1 O1 O4 102.31(11) . 2_665 ?
O9 O1 O4 105.80(19) . 2_665 ?
O2 O1 O4 109.35(11) . 2_665 ?
O9 O1 H11 93(2) . . ?
O2 O1 H11 105(2) . . ?
O4 O1 H11 101(2) 2_665 . ?
N2 O2 O1 101.57(10) . . ?
N2 O2 O3 105.95(14) . . ?
O1 O2 O3 121.08(16) . . ?
N2 O2 O14 86.4(3) . 2_665 ?
O1 O2 O14 126.0(2) . 2_665 ?
O3 O2 O14 106.9(2) . 2_665 ?
O1 O2 H21 104(3) . . ?
O3 O2 H21 104(3) . . ?
O14 O2 H21 85(3) 2_665 . ?
O4 O3 O2 110.2(2) . . ?
O4 O3 O20 112.8(3) . . ?
O2 O3 O20 100.6(2) . . ?
O4 O3 O5 105.2(2) . . ?
O2 O3 O5 134.9(2) . . ?
O20 O3 O5 90.2(3) . . ?
N3 O4 O3 106.00(16) . . ?
N3 O4 O10 98.1(2) . . ?
O3 O4 O10 94.0(3) . . ?
N3 O4 O1 101.85(10) . 2_665 ?
O3 O4 O1 137.64(17) . 2_665 ?
O10 O4 O1 113.0(3) . 2_665 ?
O3 O4 H41 107(2) . . ?
O10 O4 H41 104(2) . . ?
O1 O4 H41 98(2) 2_665 . ?
O6 O5 O10 138.2(3) . 2_565 ?
O6 O5 O3 122.2(2) . . ?
O10 O5 O3 96.5(3) 2_565 . ?
N11 O6 O5 96.72(15) 2_655 . ?
N11 O6 O21 99.59(12) 2_655 2 ?
O5 O6 O21 119.83(18) . 2 ?
N11 O6 O7 102.95(11) 2_655 . ?
O5 O6 O7 105.99(18) . . ?
O21 O6 O7 125.45(12) 2 . ?
O5 O6 H61 100(2) . . ?
O21 O6 H61 98(2) 2 . ?
O7 O6 H61 101(2) . . ?
N22 O7 O18 105.9(3) 2_665 2_666 ?
N22 O7 O8 97.34(15) 2_665 . ?
O18 O7 O8 96.9(2) 2_666 . ?
N22 O7 O6 101.05(10) 2_665 . ?
O18 O7 O6 138.2(2) 2_666 . ?
O8 O7 O6 110.81(15) . . ?
O18 O7 H71 106(2) 2_666 . ?
O8 O7 H71 97(2) . . ?
O6 O7 H71 101(2) . . ?
O24 O8 O9 94.3(3) 2_655 . ?
O24 O8 O7 106.1(2) 2_655 . ?
O9 O8 O7 117.1(3) . . ?
O24 O8 O13 109.3(3) 2_655 1_545 ?
O9 O8 O13 90.2(2) . 1_545 ?
O7 O8 O13 132.9(2) . 1_545 ?
O1 O9 O22 121.8(3) . 2_655 ?
O1 O9 O8 136.1(3) . . ?
O22 O9 O8 100.5(4) 2_655 . ?
O11 O10 O10 122.9(6) . 2_565 ?
O11 O10 O5 99.3(4) . 2_565 ?
O10 O10 O5 84.4(4) 2_565 2_565 ?
O11 O10 O4 120.8(4) . . ?
O10 O10 O4 107.5(6) 2_565 . ?
O5 O10 O4 115.5(4) 2_565 . ?
O10 O11 O12 144.1(2) . . ?
O10 O11 O20 101.3(2) . 2_565 ?
O12 O11 O20 113.81(16) . 2_565 ?
O19 O12 N4 98.37(15) . . ?
O19 O12 O13 119.00(17) . . ?
N4 O12 O13 98.89(12) . . ?
O19 O12 O11 122.89(19) . . ?
N4 O12 O11 99.35(12) . . ?
O13 O12 O11 111.08(12) . . ?
O19 O12 H121 100(3) . . ?
O13 O12 H121 97(3) . . ?
O11 O12 H121 100(3) . . ?
O14 O13 O12 122.6(3) . . ?
O14 O13 O8 117.1(3) . 1_565 ?
O12 O13 O8 118.91(17) . 1_565 ?
O22 O14 O13 92.7(6) 2_665 . ?
O22 O14 O2 126.9(7) 2_665 2_665 ?
O13 O14 O2 117.1(3) . 2_665 ?
O22 O14 O15 98.9(5) 2_665 . ?
O13 O14 O15 129.4(4) . . ?
O2 O14 O15 94.2(4) 2_665 . ?
O16 O15 O20 145.2(2) . 2_665 ?
O16 O15 O14 119.9(3) . . ?
O20 O15 O14 94.4(3) 2_665 . ?
N44 O16 O15 99.03(15) 2_676 . ?
N44 O16 O23 98.93(12) 2_676 1_666 ?
O15 O16 O23 116.94(16) . 1_666 ?
N44 O16 O17 99.16(11) 2_676 . ?
O15 O16 O17 129.07(18) . . ?
O23 O16 O17 106.52(11) 1_666 . ?
O15 O16 H161 98(2) . . ?
O23 O16 H161 101(2) 1_666 . ?
O17 O16 H161 99(2) . . ?
N33 O17 O24 84.41(15) 1_656 2_655 ?
N33 O17 O18 104.1(2) 1_656 . ?
O24 O17 O18 97.8(3) 2_655 . ?
N33 O17 O16 101.67(10) 1_656 . ?
O24 O17 O16 146.38(14) 2_655 . ?
O18 O17 O16 112.3(3) . . ?
O24 O17 H171 90(3) 2_655 . ?
O18 O17 H171 102(3) . . ?
O16 O17 H171 98(3) . . ?
O18 O18 O7 113.1(6) 2_666 2_666 ?
O18 O18 O17 108.5(6) 2_666 . ?
O7 O18 O17 110.9(3) 2_666 . ?
O18 O18 O19 88.6(4) 2_666 . ?
O7 O18 O19 106.5(4) 2_666 . ?
O17 O18 O19 127.4(4) . . ?
O12 O19 O18 145.2(3) . . ?
O12 O19 O24 120.0(2) . 1_566 ?
O18 O19 O24 94.0(3) . 1_566 ?
O21 O20 O3 115.4(3) . . ?
O21 O20 O15 96.2(2) . 2_665 ?
O3 O20 O15 92.8(3) . 2_665 ?
O21 O20 O11 118.8(2) . 2_565 ?
O3 O20 O11 106.1(2) . 2_565 ?
O15 O20 O11 125.2(3) 2_665 2_565 ?
O20 O21 O6 121.76(18) . 2 ?
O20 O21 O22 112.2(3) . . ?
O6 O21 O22 122.4(3) 2 . ?
O14 O22 O23 111.5(6) 2_665 . ?
O14 O22 O9 99.7(5) 2_665 2_655 ?
O23 O22 O9 95.1(4) . 2_655 ?
O14 O22 O21 92.9(6) 2_665 . ?
O23 O22 O21 127.4(4) . . ?
O9 O22 O21 126.8(5) 2_655 . ?
O24 O23 O22 111.0(3) . . ?
O24 O23 O16 123.48(18) . 1_444 ?
O22 O23 O16 123.0(3) . 1_444 ?
O8 O24 O23 98.8(2) 2_655 . ?
O8 O24 O17 122.9(3) 2_655 2_655 ?
O23 O24 O17 114.9(2) . 2_655 ?
O8 O24 O19 91.3(3) 2_655 1_544 ?
O23 O24 O19 129.5(3) . 1_544 ?
O17 O24 O19 99.6(2) 2_655 1_544 ?
C1 N1 C3 108.9(3) . . ?
C1 N1 C5 108.4(3) . . ?
C3 N1 C5 108.0(3) . . ?
C1 N1 O1 105.67(19) . . ?
C3 N1 O1 121.0(2) . . ?
C5 N1 O1 104.3(2) . . ?
C6 N11 C4 108.0(3) . . ?
C6 N11 C2 108.2(3) . . ?
C4 N11 C2 108.8(3) . . ?
C6 N11 O6 114.46(19) . 2_655 ?
C4 N11 O6 112.5(2) . 2_655 ?
C2 N11 O6 104.70(19) . 2_655 ?
C11 N2 C9 109.8(3) . . ?
C11 N2 C7 108.3(3) . . ?
C9 N2 C7 108.0(3) . . ?
C11 N2 O2 107.9(2) . . ?
C9 N2 O2 112.4(2) . . ?
C7 N2 O2 110.39(19) . . ?
C10 N22 C12 109.0(3) . . ?
C10 N22 C8 108.3(3) . . ?
C12 N22 C8 108.2(3) . . ?
C10 N22 O7 109.73(19) . 2_665 ?
C12 N22 O7 105.75(19) . 2_665 ?
C8 N22 O7 115.7(2) . 2_665 ?
C17 N3 C13 109.2(3) . . ?
C17 N3 C15 108.7(3) . . ?
C13 N3 C15 108.4(3) . . ?
C17 N3 O4 105.5(2) . . ?
C13 N3 O4 109.35(18) . . ?
C15 N3 O4 115.57(19) . . ?
C14 N33 C18 109.0(3) . . ?
C14 N33 C16 108.6(3) . . ?
C18 N33 C16 108.3(3) . . ?
C14 N33 O17 115.19(18) . 1_454 ?
C18 N33 O17 107.00(19) . 1_454 ?
C16 N33 O17 108.65(19) . 1_454 ?
C19A N4 C21 127.3(9) . . ?
C19A N4 C23 77.1(7) . . ?
C21 N4 C23 113.8(8) . . ?
C19A N4 C21A 113.1(10) . . ?
C23 N4 C21A 131.2(8) . . ?
C19A N4 C23A 109.2(7) . . ?
C21 N4 C23A 83.2(9) . . ?
C21A N4 C23A 104.1(9) . . ?
C21 N4 C19 104.3(9) . . ?
C23 N4 C19 105.8(6) . . ?
C21A N4 C19 85.5(9) . . ?
C23A N4 C19 132.4(6) . . ?
C19A N4 O12 108.9(5) . . ?
C21 N4 O12 110.9(7) . . ?
C23 N4 O12 115.0(4) . . ?
C21A N4 O12 106.5(8) . . ?
C23A N4 O12 115.1(4) . . ?
C19 N4 O12 106.0(5) . . ?
C22A N44 C20A 114.4(11) . . ?
C22A N44 C24 130.1(11) . . ?
C20A N44 C24 76.4(7) . . ?
C20A N44 C22 128.2(10) . . ?
C24 N44 C22 113.8(9) . . ?
C22A N44 C20 84.5(10) . . ?
C24 N44 C20 107.6(6) . . ?
C22 N44 C20 102.8(9) . . ?
C22A N44 C24A 104.7(10) . . ?
C20A N44 C24A 108.4(8) . . ?
C22 N44 C24A 84.8(9) . . ?
C20 N44 C24A 134.3(6) . . ?
C22A N44 O16 107.0(11) . 2_676 ?
C20A N44 O16 117.5(4) . 2_676 ?
C24 N44 O16 109.5(4) . 2_676 ?
C22 N44 O16 106.6(9) . 2_676 ?
C20 N44 O16 116.6(4) . 2_676 ?
C24A N44 O16 103.5(4) . 2_676 ?
N1 C1 C2 110.7(3) . . ?
N1 C1 H1A 109.5 . . ?
C2 C1 H1A 109.5 . . ?
N1 C1 H1B 109.5 . . ?
C2 C1 H1B 109.5 . . ?
H1A C1 H1B 108.1 . . ?
N11 C2 C1 110.6(3) . . ?
N11 C2 H2A 109.5 . . ?
C1 C2 H2A 109.5 . . ?
N11 C2 H2B 109.5 . . ?
C1 C2 H2B 109.5 . . ?
H2A C2 H2B 108.1 . . ?
N1 C3 C4 110.2(3) . . ?
N1 C3 H3A 109.6 . . ?
C4 C3 H3A 109.6 . . ?
N1 C3 H3B 109.6 . . ?
C4 C3 H3B 109.6 . . ?
H3A C3 H3B 108.1 . . ?
N11 C4 C3 110.4(3) . . ?
N11 C4 H4A 109.6 . . ?
C3 C4 H4A 109.6 . . ?
N11 C4 H4B 109.6 . . ?
C3 C4 H4B 109.6 . . ?
H4A C4 H4B 108.1 . . ?
N1 C5 C6 110.2(4) . . ?
N1 C5 H5A 109.6 . . ?
C6 C5 H5A 109.6 . . ?
N1 C5 H5B 109.6 . . ?
C6 C5 H5B 109.6 . . ?
H5A C5 H5B 108.1 . . ?
N11 C6 C5 111.0(3) . . ?
N11 C6 H6A 109.4 . . ?
C5 C6 H6A 109.4 . . ?
N11 C6 H6B 109.4 . . ?
C5 C6 H6B 109.4 . . ?
H6A C6 H6B 108.0 . . ?
N2 C7 C8 110.5(3) . . ?
N2 C7 H7A 109.6 . . ?
C8 C7 H7A 109.6 . . ?
N2 C7 H7B 109.6 . . ?
C8 C7 H7B 109.6 . . ?
H7A C7 H7B 108.1 . . ?
N22 C8 C7 109.9(3) . . ?
N22 C8 H8A 109.7 . . ?
C7 C8 H8A 109.7 . . ?
N22 C8 H8B 109.7 . . ?
C7 C8 H8B 109.7 . . ?
H8A C8 H8B 108.2 . . ?
N2 C9 C10 110.4(3) . . ?
N2 C9 H9A 109.6 . . ?
C10 C9 H9A 109.6 . . ?
N2 C9 H9B 109.6 . . ?
C10 C9 H9B 109.6 . . ?
H9A C9 H9B 108.1 . . ?
N22 C10 C9 110.4(3) . . ?
N22 C10 H10A 109.6 . . ?
C9 C10 H10A 109.6 . . ?
N22 C10 H10B 109.6 . . ?
C9 C10 H10B 109.6 . . ?
H10A C10 H10B 108.1 . . ?
N2 C11 C12 109.8(3) . . ?
N2 C11 H11A 109.7 . . ?
C12 C11 H11A 109.7 . . ?
N2 C11 H11B 109.7 . . ?
C12 C11 H11B 109.7 . . ?
H11A C11 H11B 108.2 . . ?
N22 C12 C11 110.7(3) . . ?
N22 C12 H12A 109.5 . . ?
C11 C12 H12A 109.5 . . ?
N22 C12 H12B 109.5 . . ?
C11 C12 H12B 109.5 . . ?
H12A C12 H12B 108.1 . . ?
N3 C13 C14 109.9(3) . . ?
N3 C13 H13A 109.7 . . ?
C14 C13 H13A 109.7 . . ?
N3 C13 H13B 109.7 . . ?
C14 C13 H13B 109.7 . . ?
H13A C13 H13B 108.2 . . ?
N33 C14 C13 110.7(3) . . ?
N33 C14 H14A 109.5 . . ?
C13 C14 H14A 109.5 . . ?
N33 C14 H14B 109.5 . . ?
C13 C14 H14B 109.5 . . ?
H14A C14 H14B 108.1 . . ?
N3 C15 C16 110.1(3) . . ?
N3 C15 H15A 109.6 . . ?
C16 C15 H15A 109.6 . . ?
N3 C15 H15B 109.6 . . ?
C16 C15 H15B 109.6 . . ?
H15A C15 H15B 108.2 . . ?
N33 C16 C15 110.2(3) . . ?
N33 C16 H16A 109.6 . . ?
C15 C16 H16A 109.6 . . ?
N33 C16 H16B 109.6 . . ?
C15 C16 H16B 109.6 . . ?
H16A C16 H16B 108.1 . . ?
N3 C17 C18 109.9(3) . . ?
N3 C17 H17A 109.7 . . ?
C18 C17 H17A 109.7 . . ?
N3 C17 H17B 109.7 . . ?
C18 C17 H17B 109.7 . . ?
H17A C17 H17B 108.2 . . ?
N33 C18 C17 110.7(3) . . ?
N33 C18 H18A 109.5 . . ?
C17 C18 H18A 109.5 . . ?
N33 C18 H18B 109.5 . . ?
C17 C18 H18B 109.5 . . ?
H18A C18 H18B 108.1 . . ?
C20 C19 N4 110.5(8) . . ?
C20 C19 H19A 109.6 . . ?
N4 C19 H19A 109.6 . . ?
C20 C19 H19B 109.6 . . ?
N4 C19 H19B 109.6 . . ?
H19A C19 H19B 108.1 . . ?
C19 C20 N44 109.4(7) . . ?
C19 C20 H20A 109.8 . . ?
N44 C20 H20A 109.8 . . ?
C19 C20 H20B 109.8 . . ?
N44 C20 H20B 109.8 . . ?
H20A C20 H20B 108.2 . . ?
N4 C21 C22 114.1(12) . . ?
N4 C21 H21A 108.7 . . ?
C22 C21 H21A 108.7 . . ?
N4 C21 H21B 108.7 . . ?
C22 C21 H21B 108.7 . . ?
H21A C21 H21B 107.6 . . ?
N44 C22 C21 109.2(13) . . ?
N44 C22 H22A 109.8 . . ?
C21 C22 H22A 109.8 . . ?
N44 C22 H22B 109.8 . . ?
C21 C22 H22B 109.8 . . ?
H22A C22 H22B 108.3 . . ?
N4 C23 C24 109.4(6) . . ?
N4 C23 H23A 109.8 . . ?
C24 C23 H23A 109.8 . . ?
N4 C23 H23B 109.8 . . ?
C24 C23 H23B 109.8 . . ?
H23A C23 H23B 108.2 . . ?
N44 C24 C23 112.1(6) . . ?
N44 C24 H24A 109.2 . . ?
C23 C24 H24A 109.2 . . ?
N44 C24 H24B 109.2 . . ?
C23 C24 H24B 109.2 . . ?
H24A C24 H24B 107.9 . . ?
N4 C19A C20A 111.9(9) . . ?
N4 C19A H19C 109.2 . . ?
C20A C19A H19C 109.2 . . ?
N4 C19A H19D 109.2 . . ?
C20A C19A H19D 109.2 . . ?
H19C C19A H19D 107.9 . . ?
N44 C20A C19A 109.6(8) . . ?
N44 C20A H20C 109.7 . . ?
C19A C20A H20C 109.7 . . ?
N44 C20A H20D 109.7 . . ?
C19A C20A H20D 109.7 . . ?
H20C C20A H20D 108.2 . . ?
N4 C21A C22A 107.2(14) . . ?
N4 C21A H21C 110.3 . . ?
C22A C21A H21C 110.3 . . ?
N4 C21A H21D 110.3 . . ?
C22A C21A H21D 110.3 . . ?
H21C C21A H21D 108.5 . . ?
N44 C22A C21A 111.6(17) . . ?
N44 C22A H22C 109.3 . . ?
C21A C22A H22C 109.3 . . ?
N44 C22A H22D 109.3 . . ?
C21A C22A H22D 109.3 . . ?
H22C C22A H22D 108.0 . . ?
N4 C23A C24A 111.6(8) . . ?
N4 C23A H23C 109.3 . . ?
C24A C23A H23C 109.3 . . ?
N4 C23A H23D 109.3 . . ?
C24A C23A H23D 109.3 . . ?
H23C C23A H23D 108.0 . . ?
N44 C24A C23A 107.1(9) . . ?
N44 C24A H24C 110.3 . . ?
C23A C24A H24C 110.3 . . ?
N44 C24A H24D 110.3 . . ?
C23A C24A H24D 110.3 . . ?
H24C C24A H24D 108.5 . . ?

loop_
_geom_bond_atom_site_label_1
_geom_bond_atom_site_label_2
_geom_bond_distance
_geom_bond_site_symmetry_2
_geom_bond_publ_flag
O1 N1 2.719(4) . ?
O1 O9 2.724(7) . ?
O1 O2 2.786(3) . ?
O1 O4 2.823(3) 2_665 ?
O1 H11 0.859(19) . ?
O2 N2 2.735(3) . ?
O2 O3 2.787(6) . ?
O2 O14 2.788(12) 2_665 ?
O2 H21 0.88(4) . ?
O3 O4 2.784(5) . ?
O3 O20 2.795(13) . ?
O3 O5 2.821(7) . ?
O4 N3 2.708(3) . ?
O4 O10 2.813(11) . ?
O4 O1 2.823(3) 2_665 ?
O4 H41 0.871(18) . ?
O5 O6 2.720(7) . ?
O5 O10 2.808(11) 2_565 ?
O6 N11 2.719(4) 2_655 ?
O6 O21 2.780(4) 2 ?
O6 O7 2.809(3) . ?
O6 H61 0.87(4) . ?
O7 N22 2.729(3) 2_665 ?
O7 O18 2.779(11) 2_666 ?
O7 O8 2.793(6) . ?
O7 H71 0.894(19) . ?
O8 O24 2.722(12) 2_655 ?
O8 O9 2.789(7) . ?
O8 O13 2.865(6) 1_545 ?
O9 O22 2.788(12) 2_655 ?
O10 O11 2.766(12) . ?
O10 O10 2.77(2) 2_565 ?
O10 O5 2.808(11) 2_565 ?
O11 O12 2.805(4) . ?
O11 O20 2.824(7) 2_565 ?
O12 O19 2.713(7) . ?
O12 N4 2.714(4) . ?
O12 O13 2.779(4) . ?
O12 H121 0.85(4) . ?
O13 O14 2.754(11) . ?
O13 O8 2.865(6) 1_565 ?
O14 O22 2.73(2) 2_665 ?
O14 O2 2.788(12) 2_665 ?
O14 O15 2.829(10) . ?
O15 O16 2.713(6) . ?
O15 O20 2.822(7) 2_665 ?
O16 N44 2.710(4) 2_676 ?
O16 O23 2.783(4) 1_666 ?
O16 O17 2.815(3) . ?
O16 H161 0.867(19) . ?
O17 N33 2.723(3) 1_656 ?
O17 O24 2.796(6) 2_655 ?
O17 O18 2.804(11) . ?
O17 H171 0.874(19) . ?
O18 O18 2.77(2) 2_666 ?
O18 O7 2.779(11) 2_666 ?
O18 O19 2.815(10) . ?
O19 O24 2.819(6) 1_566 ?
O20 O21 2.774(6) . ?
O20 O15 2.822(7) 2_665 ?
O20 O11 2.824(7) 2_565 ?
O21 O6 2.780(4) 2 ?
O21 O22 2.823(12) . ?
O22 O14 2.73(2) 2_665 ?
O22 O23 2.751(12) . ?
O22 O9 2.788(12) 2_655 ?
O23 O24 2.740(6) . ?
O23 O16 2.783(4) 1_444 ?
O24 O8 2.722(12) 2_655 ?
O24 O17 2.796(6) 2_655 ?
O24 O19 2.819(6) 1_544 ?
N1 C1 1.464(4) . ?
N1 C3 1.466(4) . ?
N1 C5 1.475(6) . ?
N11 C6 1.459(4) . ?
N11 C4 1.469(4) . ?
N11 C2 1.472(4) . ?
N11 O6 2.719(4) 2_655 ?
N2 C11 1.457(4) . ?
N2 C9 1.458(5) . ?
N2 C7 1.464(5) . ?
N22 C10 1.459(4) . ?
N22 C12 1.463(4) . ?
N22 C8 1.469(4) . ?
N22 O7 2.729(3) 2_665 ?
N3 C17 1.465(5) . ?
N3 C13 1.469(4) . ?
N3 C15 1.477(4) . ?
N33 C14 1.461(4) . ?
N33 C18 1.462(4) . ?
N33 C16 1.473(5) . ?
N33 O17 2.723(3) 1_454 ?
N4 C19A 1.391(13) . ?
N4 C21 1.396(16) . ?
N4 C23 1.450(9) . ?
N4 C21A 1.467(18) . ?
N4 C23A 1.488(11) . ?
N4 C19 1.522(12) . ?
N44 C22A 1.41(2) . ?
N44 C20A 1.414(10) . ?
N44 C24 1.421(9) . ?
N44 C22 1.46(2) . ?
N44 C20 1.522(10) . ?
N44 C24A 1.526(13) . ?
N44 O16 2.710(4) 2_676 ?
C1 C2 1.527(5) . ?
C1 H1A 0.9900 . ?
C1 H1B 0.9900 . ?
C2 H2A 0.9900 . ?
C2 H2B 0.9900 . ?
C3 C4 1.544(5) . ?
C3 H3A 0.9900 . ?
C3 H3B 0.9900 . ?
C4 H4A 0.9900 . ?
C4 H4B 0.9900 . ?
C5 C6 1.530(6) . ?
C5 H5A 0.9900 . ?
C5 H5B 0.9900 . ?
C6 H6A 0.9900 . ?
C6 H6B 0.9900 . ?
C7 C8 1.545(5) . ?
C7 H7A 0.9900 . ?
C7 H7B 0.9900 . ?
C8 H8A 0.9900 . ?
C8 H8B 0.9900 . ?
C9 C10 1.542(5) . ?
C9 H9A 0.9900 . ?
C9 H9B 0.9900 . ?
C10 H10A 0.9900 . ?
C10 H10B 0.9900 . ?
C11 C12 1.547(5) . ?
C11 H11A 0.9900 . ?
C11 H11B 0.9900 . ?
C12 H12A 0.9900 . ?
C12 H12B 0.9900 . ?
C13 C14 1.544(5) . ?
C13 H13A 0.9900 . ?
C13 H13B 0.9900 . ?
C14 H14A 0.9900 . ?
C14 H14B 0.9900 . ?
C15 C16 1.543(5) . ?
C15 H15A 0.9900 . ?
C15 H15B 0.9900 . ?
C16 H16A 0.9900 . ?
C16 H16B 0.9900 . ?
C17 C18 1.544(6) . ?
C17 H17A 0.9900 . ?
C17 H17B 0.9900 . ?
C18 H18A 0.9900 . ?
C18 H18B 0.9900 . ?
C19 C20 1.513(16) . ?
C19 H19A 0.9900 . ?
C19 H19B 0.9900 . ?
C20 H20A 0.9900 . ?
C20 H20B 0.9900 . ?
C21 C22 1.50(3) . ?
C21 H21A 0.9900 . ?
C21 H21B 0.9900 . ?
C22 H22A 0.9900 . ?
C22 H22B 0.9900 . ?
C23 C24 1.538(13) . ?
C23 H23A 0.9900 . ?
C23 H23B 0.9900 . ?
C24 H24A 0.9900 . ?
C24 H24B 0.9900 . ?
C19A C20A 1.558(16) . ?
C19A H19C 0.9900 . ?
C19A H19D 0.9900 . ?
C20A H20C 0.9900 . ?
C20A H20D 0.9900 . ?
C21A C22A 1.60(4) . ?
C21A H21C 0.9900 . ?
C21A H21D 0.9900 . ?
C22A H22C 0.9900 . ?
C22A H22D 0.9900 . ?
C23A C24A 1.555(15) . ?
C23A H23C 0.9900 . ?
C23A H23D 0.9900 . ?
C24A H24C 0.9900 . ?
C24A H24D 0.9900 . ?

loop_
_geom_torsion_atom_site_label_1
_geom_torsion_atom_site_label_2
_geom_torsion_atom_site_label_3
_geom_torsion_atom_site_label_4
_geom_torsion
_geom_torsion_site_symmetry_1
_geom_torsion_site_symmetry_2
_geom_torsion_site_symmetry_3
_geom_torsion_site_symmetry_4
_geom_torsion_publ_flag
N1 O1 O2 N2 -90.57(12) . . . . ?
O9 O1 O2 N2 159.8(3) . . . . ?
O4 O1 O2 N2 17.89(14) 2_665 . . . ?
N1 O1 O2 O3 152.63(16) . . . . ?
O9 O1 O2 O3 43.0(3) . . . . ?
O4 O1 O2 O3 -98.91(18) 2_665 . . . ?
N1 O1 O2 O14 3.4(3) . . . 2_665 ?
O9 O1 O2 O14 -106.2(4) . . . 2_665 ?
O4 O1 O2 O14 111.9(3) 2_665 . . 2_665 ?
N2 O2 O3 O4 -17.1(2) . . . . ?
O1 O2 O3 O4 97.5(2) . . . . ?
O14 O2 O3 O4 -108.1(3) 2_665 . . . ?
N2 O2 O3 O20 102.2(2) . . . . ?
O1 O2 O3 O20 -143.2(2) . . . . ?
O14 O2 O3 O20 11.1(4) 2_665 . . . ?
N2 O2 O3 O5 -156.8(3) . . . . ?
O1 O2 O3 O5 -42.2(4) . . . . ?
O14 O2 O3 O5 112.2(4) 2_665 . . . ?
O2 O3 O4 N3 100.0(2) . . . . ?
O20 O3 O4 N3 -11.6(3) . . . . ?
O5 O3 O4 N3 -108.4(2) . . . . ?
O2 O3 O4 O10 -160.4(3) . . . . ?
O20 O3 O4 O10 88.1(3) . . . . ?
O5 O3 O4 O10 -8.8(3) . . . . ?
O2 O3 O4 O1 -29.2(3) . . . 2_665 ?
O20 O3 O4 O1 -140.7(3) . . . 2_665 ?
O5 O3 O4 O1 122.5(3) . . . 2_665 ?
O4 O3 O5 O6 -147.0(3) . . . . ?
O2 O3 O5 O6 -6.0(6) . . . . ?
O20 O3 O5 O6 99.2(4) . . . . ?
O4 O3 O5 O10 49.7(4) . . . 2_565 ?
O2 O3 O5 O10 -169.3(4) . . . 2_565 ?
O20 O3 O5 O10 -64.1(4) . . . 2_565 ?
O10 O5 O6 N11 129.2(5) 2_565 . . 2_655 ?
O3 O5 O6 N11 -25.5(3) . . . 2_655 ?
O10 O5 O6 O21 24.0(6) 2_565 . . 2 ?
O3 O5 O6 O21 -130.6(3) . . . 2 ?
O10 O5 O6 O7 -125.3(5) 2_565 . . . ?
O3 O5 O6 O7 80.1(3) . . . . ?
N11 O6 O7 N22 85.53(12) 2_655 . . 2_665 ?
O5 O6 O7 N22 -15.47(17) . . . 2_665 ?
O21 O6 O7 N22 -162.53(15) 2 . . 2_665 ?
N11 O6 O7 O18 -145.0(4) 2_655 . . 2_666 ?
O5 O6 O7 O18 114.0(4) . . . 2_666 ?
O21 O6 O7 O18 -33.0(4) 2 . . 2_666 ?
N11 O6 O7 O8 -16.79(18) 2_655 . . . ?
O5 O6 O7 O8 -117.79(19) . . . . ?
O21 O6 O7 O8 95.15(19) 2 . . . ?
N22 O7 O8 O24 77.5(3) 2_665 . . 2_655 ?
O18 O7 O8 O24 -29.6(4) 2_666 . . 2_655 ?
O6 O7 O8 O24 -177.7(2) . . . 2_655 ?
N22 O7 O8 O9 -26.2(3) 2_665 . . . ?
O18 O7 O8 O9 -133.2(4) 2_666 . . . ?
O6 O7 O8 O9 78.6(3) . . . . ?
N22 O7 O8 O13 -145.0(2) 2_665 . . 1_545 ?
O18 O7 O8 O13 108.0(4) 2_666 . . 1_545 ?
O6 O7 O8 O13 -40.2(3) . . . 1_545 ?
N1 O1 O9 O22 26.8(4) . . . 2_655 ?
O2 O1 O9 O22 140.3(4) . . . 2_655 ?
O4 O1 O9 O22 -76.9(4) 2_665 . . 2_655 ?
N1 O1 O9 O8 -135.0(4) . . . . ?
O2 O1 O9 O8 -21.6(6) . . . . ?
O4 O1 O9 O8 121.3(4) 2_665 . . . ?
O24 O8 O9 O1 -132.2(5) 2_655 . . . ?
O7 O8 O9 O1 -21.7(6) . . . . ?
O13 O8 O9 O1 118.4(4) 1_545 . . . ?
O24 O8 O9 O22 63.4(4) 2_655 . . 2_655 ?
O7 O8 O9 O22 174.0(3) . . . 2_655 ?
O13 O8 O9 O22 -46.0(4) 1_545 . . 2_655 ?
N3 O4 O10 O11 -141.2(4) . . . . ?
O3 O4 O10 O11 111.9(4) . . . . ?
O1 O4 O10 O11 -34.6(5) 2_665 . . . ?
N3 O4 O10 O10 70.4(5) . . . 2_565 ?
O3 O4 O10 O10 -36.4(5) . . . 2_565 ?
O1 O4 O10 O10 177.0(4) 2_665 . . 2_565 ?
N3 O4 O10 O5 -21.7(5) . . . 2_565 ?
O3 O4 O10 O5 -128.5(4) . . . 2_565 ?
O1 O4 O10 O5 84.9(4) 2_665 . . 2_565 ?
O10 O10 O11 O12 105.3(6) 2_565 . . . ?
O5 O10 O11 O12 -165.4(3) 2_565 . . . ?
O4 O10 O11 O12 -38.1(8) . . . . ?
O10 O10 O11 O20 -63.0(7) 2_565 . . 2_565 ?
O5 O10 O11 O20 26.3(4) 2_565 . . 2_565 ?
O4 O10 O11 O20 153.6(4) . . . 2_565 ?
O10 O11 O12 O19 -71.2(5) . . . . ?
O20 O11 O12 O19 96.3(2) 2_565 . . . ?
O10 O11 O12 N4 -177.6(5) . . . . ?
O20 O11 O12 N4 -10.11(19) 2_565 . . . ?
O10 O11 O12 O13 79.0(5) . . . . ?
O20 O11 O12 O13 -113.49(19) 2_565 . . . ?
O19 O12 O13 O14 69.6(3) . . . . ?
N4 O12 O13 O14 174.3(3) . . . . ?
O11 O12 O13 O14 -82.0(3) . . . . ?
O19 O12 O13 O8 -124.1(2) . . . 1_565 ?
N4 O12 O13 O8 -19.3(2) . . . 1_565 ?
O11 O12 O13 O8 84.3(2) . . . 1_565 ?
O12 O13 O14 O22 -173.9(3) . . . 2_665 ?
O8 O13 O14 O22 19.5(5) 1_565 . . 2_665 ?
O12 O13 O14 O2 51.7(5) . . . 2_665 ?
O8 O13 O14 O2 -114.8(4) 1_565 . . 2_665 ?
O12 O13 O14 O15 -70.1(6) . . . . ?
O8 O13 O14 O15 123.4(5) 1_565 . . . ?
O22 O14 O15 O16 105.9(6) 2_665 . . . ?
O13 O14 O15 O16 4.9(7) . . . . ?
O2 O14 O15 O16 -125.8(3) 2_665 . . . ?
O22 O14 O15 O20 -68.1(6) 2_665 . . 2_665 ?
O13 O14 O15 O20 -169.1(5) . . . 2_665 ?
O2 O14 O15 O20 60.2(3) 2_665 . . 2_665 ?
O20 O15 O16 N44 138.9(5) 2_665 . . 2_676 ?
O14 O15 O16 N44 -30.5(4) . . . 2_676 ?
O20 O15 O16 O23 34.0(6) 2_665 . . 1_666 ?
O14 O15 O16 O23 -135.4(3) . . . 1_666 ?
O20 O15 O16 O17 -111.4(5) 2_665 . . . ?
O14 O15 O16 O17 79.1(4) . . . . ?
N44 O16 O17 N33 -92.48(12) 2_676 . . 1_656 ?
O15 O16 O17 N33 157.90(19) . . . 1_656 ?
O23 O16 O17 N33 9.74(14) 1_666 . . 1_656 ?
N44 O16 O17 O24 170.0(3) 2_676 . . 2_655 ?
O15 O16 O17 O24 60.4(4) . . . 2_655 ?
O23 O16 O17 O24 -87.8(3) 1_666 . . 2_655 ?
N44 O16 O17 O18 18.2(2) 2_676 . . . ?
O15 O16 O17 O18 -91.4(3) . . . . ?
O23 O16 O17 O18 120.4(2) 1_666 . . . ?
N33 O17 O18 O18 -100.6(5) 1_656 . . 2_666 ?
O24 O17 O18 O18 -14.4(5) 2_655 . . 2_666 ?
O16 O17 O18 O18 150.2(4) . . . 2_666 ?
N33 O17 O18 O7 24.2(4) 1_656 . . 2_666 ?
O24 O17 O18 O7 110.3(4) 2_655 . . 2_666 ?
O16 O17 O18 O7 -85.0(4) . . . 2_666 ?
N33 O17 O18 O19 156.6(5) 1_656 . . . ?
O24 O17 O18 O19 -117.3(5) 2_655 . . . ?
O16 O17 O18 O19 47.4(6) . . . . ?
N4 O12 O19 O18 -135.7(6) . . . . ?
O13 O12 O19 O18 -30.6(7) . . . . ?
O11 O12 O19 O18 117.4(6) . . . . ?
N4 O12 O19 O24 30.6(3) . . . 1_566 ?
O13 O12 O19 O24 135.7(3) . . . 1_566 ?
O11 O12 O19 O24 -76.3(3) . . . 1_566 ?
O18 O18 O19 O12 -126.2(6) 2_666 . . . ?
O7 O18 O19 O12 120.1(6) 2_666 . . . ?
O17 O18 O19 O12 -13.8(10) . . . . ?
O18 O18 O19 O24 65.7(5) 2_666 . . 1_566 ?
O7 O18 O19 O24 -48.0(4) 2_666 . . 1_566 ?
O17 O18 O19 O24 178.1(5) . . . 1_566 ?
O4 O3 O20 O21 168.00(12) . . . . ?
O2 O3 O20 O21 50.6(3) . . . . ?
O5 O3 O20 O21 -85.3(3) . . . . ?
O4 O3 O20 O15 69.8(3) . . . 2_665 ?
O2 O3 O20 O15 -47.7(3) . . . 2_665 ?
O5 O3 O20 O15 176.43(11) . . . 2_665 ?
O4 O3 O20 O11 -58.2(3) . . . 2_565 ?
O2 O3 O20 O11 -175.64(9) . . . 2_565 ?
O5 O3 O20 O11 48.4(3) . . . 2_565 ?
O3 O20 O21 O6 121.6(3) . . . 2 ?
O15 O20 O21 O6 -142.3(2) 2_665 . . 2 ?
O11 O20 O21 O6 -6.1(3) 2_565 . . 2 ?
O3 O20 O21 O22 -79.4(4) . . . . ?
O15 O20 O21 O22 16.7(4) 2_665 . . . ?
O11 O20 O21 O22 153.0(3) 2_565 . . . ?
O20 O21 O22 O14 22.8(5) . . . 2_665 ?
O6 O21 O22 O14 -178.3(3) 2 . . 2_665 ?
O20 O21 O22 O23 -97.2(6) . . . . ?
O6 O21 O22 O23 61.7(6) 2 . . . ?
O20 O21 O22 O9 127.3(5) . . . 2_655 ?
O6 O21 O22 O9 -73.8(6) 2 . . 2_655 ?
O14 O22 O23 O24 88.6(5) 2_665 . . . ?
O9 O22 O23 O24 -14.0(5) 2_655 . . . ?
O21 O22 O23 O24 -159.6(5) . . . . ?
O14 O22 O23 O16 -109.0(5) 2_665 . . 1_444 ?
O9 O22 O23 O16 148.5(2) 2_655 . . 1_444 ?
O21 O22 O23 O16 2.8(7) . . . 1_444 ?
O22 O23 O24 O8 -24.0(4) . . . 2_655 ?
O16 O23 O24 O8 173.7(2) 1_444 . . 2_655 ?
O22 O23 O24 O17 108.6(4) . . . 2_655 ?
O16 O23 O24 O17 -53.7(3) 1_444 . . 2_655 ?
O22 O23 O24 O19 -123.1(4) . . . 1_544 ?
O16 O23 O24 O19 74.6(4) 1_444 . . 1_544 ?
O9 O1 N1 C1 157.9(3) . . . . ?
O2 O1 N1 C1 18.5(2) . . . . ?
O4 O1 N1 C1 -95.2(2) 2_665 . . . ?
O9 O1 N1 C3 33.7(3) . . . . ?
O2 O1 N1 C3 -105.7(2) . . . . ?
O4 O1 N1 C3 140.7(2) 2_665 . . . ?
O9 O1 N1 C5 -87.9(3) . . . . ?
O2 O1 N1 C5 132.7(3) . . . . ?
O4 O1 N1 C5 19.1(3) 2_665 . . . ?
O1 O2 N2 C11 -77.9(3) . . . . ?
O3 O2 N2 C11 49.4(3) . . . . ?
O14 O2 N2 C11 156.0(3) 2_665 . . . ?
O1 O2 N2 C9 160.9(3) . . . . ?
O3 O2 N2 C9 -71.8(3) . . . . ?
O14 O2 N2 C9 34.8(3) 2_665 . . . ?
O1 O2 N2 C7 40.2(2) . . . . ?
O3 O2 N2 C7 167.5(2) . . . . ?
O14 O2 N2 C7 -85.9(3) 2_665 . . . ?
O3 O4 N3 C17 155.1(3) . . . . ?
O10 O4 N3 C17 58.5(4) . . . . ?
O1 O4 N3 C17 -57.2(3) 2_665 . . . ?
O3 O4 N3 C13 37.8(3) . . . . ?
O10 O4 N3 C13 -58.8(4) . . . . ?
O1 O4 N3 C13 -174.5(3) 2_665 . . . ?
O3 O4 N3 C15 -84.9(3) . . . . ?
O10 O4 N3 C15 178.6(3) . . . . ?
O1 O4 N3 C15 62.9(2) 2_665 . . . ?
O19 O12 N4 C19A -48.1(7) . . . . ?
O13 O12 N4 C19A -169.4(6) . . . . ?
O11 O12 N4 C19A 77.4(7) . . . . ?
O19 O12 N4 C21 167.1(8) . . . . ?
O13 O12 N4 C21 45.8(8) . . . . ?
O11 O12 N4 C21 -67.4(8) . . . . ?
O19 O12 N4 C23 36.2(5) . . . . ?
O13 O12 N4 C23 -85.1(5) . . . . ?
O11 O12 N4 C23 161.6(5) . . . . ?
O19 O12 N4 C21A -170.3(8) . . . . ?
O13 O12 N4 C21A 68.4(8) . . . . ?
O11 O12 N4 C21A -44.8(8) . . . . ?
O19 O12 N4 C23A 74.9(5) . . . . ?
O13 O12 N4 C23A -46.3(5) . . . . ?
O11 O12 N4 C23A -159.6(5) . . . . ?
O19 O12 N4 C19 -80.3(5) . . . . ?
O13 O12 N4 C19 158.4(4) . . . . ?
O11 O12 N4 C19 45.2(5) . . . . ?
C3 N1 C1 C2 -58.8(4) . . . . ?
C5 N1 C1 C2 58.5(4) . . . . ?
O1 N1 C1 C2 169.8(3) . . . . ?
C6 N11 C2 C1 -58.7(4) . . . . ?
C4 N11 C2 C1 58.3(4) . . . . ?
O6 N11 C2 C1 178.8(3) 2_655 . . . ?
N1 C1 C2 N11 0.1(5) . . . . ?
C1 N1 C3 C4 58.8(4) . . . . ?
C5 N1 C3 C4 -58.8(4) . . . . ?
O1 N1 C3 C4 -178.6(2) . . . . ?
C6 N11 C4 C3 59.2(4) . . . . ?
C2 N11 C4 C3 -58.0(4) . . . . ?
O6 N11 C4 C3 -173.5(2) 2_655 . . . ?
N1 C3 C4 N11 -0.3(4) . . . . ?
C1 N1 C5 C6 -58.4(5) . . . . ?
C3 N1 C5 C6 59.5(4) . . . . ?
O1 N1 C5 C6 -170.6(3) . . . . ?
C4 N11 C6 C5 -58.9(4) . . . . ?
C2 N11 C6 C5 58.8(4) . . . . ?
O6 N11 C6 C5 175.0(3) 2_655 . . . ?
N1 C5 C6 N11 -0.4(5) . . . . ?
C11 N2 C7 C8 -61.6(4) . . . . ?
C9 N2 C7 C8 57.3(4) . . . . ?
O2 N2 C7 C8 -179.5(2) . . . . ?
C10 N22 C8 C7 -61.0(4) . . . . ?
C12 N22 C8 C7 57.0(4) . . . . ?
O7 N22 C8 C7 175.4(2) 2_665 . . . ?
N2 C7 C8 N22 3.3(4) . . . . ?
C11 N2 C9 C10 56.5(5) . . . . ?
C7 N2 C9 C10 -61.4(5) . . . . ?
O2 N2 C9 C10 176.5(3) . . . . ?
C12 N22 C10 C9 -60.4(4) . . . . ?
C8 N22 C10 C9 57.1(4) . . . . ?
O7 N22 C10 C9 -175.7(3) 2_665 . . . ?
N2 C9 C10 N22 3.8(6) . . . . ?
C9 N2 C11 C12 -59.9(4) . . . . ?
C7 N2 C11 C12 57.8(4) . . . . ?
O2 N2 C11 C12 177.3(3) . . . . ?
C10 N22 C12 C11 56.7(4) . . . . ?
C8 N22 C12 C11 -60.8(4) . . . . ?
O7 N22 C12 C11 174.6(3) 2_665 . . . ?
N2 C11 C12 N22 2.8(5) . . . . ?
C17 N3 C13 C14 59.5(4) . . . . ?
C15 N3 C13 C14 -58.8(4) . . . . ?
O4 N3 C13 C14 174.4(3) . . . . ?
C18 N33 C14 C13 -58.0(4) . . . . ?
C16 N33 C14 C13 59.7(4) . . . . ?
O17 N33 C14 C13 -178.2(3) 1_454 . . . ?
N3 C13 C14 N33 -0.9(5) . . . . ?
C17 N3 C15 C16 -58.5(4) . . . . ?
C13 N3 C15 C16 60.0(4) . . . . ?
O4 N3 C15 C16 -176.8(2) . . . . ?
C14 N33 C16 C15 -58.3(3) . . . . ?
C18 N33 C16 C15 59.9(3) . . . . ?
O17 N33 C16 C15 175.7(2) 1_454 . . . ?
N3 C15 C16 N33 -1.3(4) . . . . ?
C13 N3 C17 C18 -58.5(4) . . . . ?
C15 N3 C17 C18 59.6(4) . . . . ?
O4 N3 C17 C18 -175.9(3) . . . . ?
C14 N33 C18 C17 59.0(4) . . . . ?
C16 N33 C18 C17 -59.0(4) . . . . ?
O17 N33 C18 C17 -175.9(3) 1_454 . . . ?
N3 C17 C18 N33 -0.7(5) . . . . ?
C19A N4 C19 C20 84.4(17) . . . . ?
C21 N4 C19 C20 -58.2(11) . . . . ?
C23 N4 C19 C20 62.1(9) . . . . ?
C21A N4 C19 C20 -69.5(10) . . . . ?
C23A N4 C19 C20 35.6(12) . . . . ?
O12 N4 C19 C20 -175.3(6) . . . . ?
N4 C19 C20 N44 -2.8(10) . . . . ?
C22A N44 C20 C19 72.8(13) . . . . ?
C20A N44 C20 C19 -80.5(12) . . . . ?
C24 N44 C20 C19 -57.6(8) . . . . ?
C22 N44 C20 C19 62.9(11) . . . . ?
C24A N44 C20 C19 -32.4(11) . . . . ?
O16 N44 C20 C19 179.0(6) 2_676 . . . ?
C19A N4 C21 C22 37.2(19) . . . . ?
C23 N4 C21 C22 -54.5(16) . . . . ?
C21A N4 C21 C22 92(4) . . . . ?
C23A N4 C21 C22 -71.8(14) . . . . ?
C19 N4 C21 C22 60.2(15) . . . . ?
O12 N4 C21 C22 173.9(12) . . . . ?
C22A N44 C22 C21 -92(6) . . . . ?
C20A N44 C22 C21 -38.2(19) . . . . ?
C24 N44 C22 C21 52.9(16) . . . . ?
C20 N44 C22 C21 -63.1(14) . . . . ?
C24A N44 C22 C21 71.2(14) . . . . ?
O16 N44 C22 C21 173.8(11) 2_676 . . . ?
N4 C21 C22 N44 1(2) . . . . ?
C19A N4 C23 C24 -72.5(9) . . . . ?
C21 N4 C23 C24 52.9(12) . . . . ?
C21A N4 C23 C24 37.0(16) . . . . ?
C23A N4 C23 C24 83.8(12) . . . . ?
C19 N4 C23 C24 -61.0(9) . . . . ?
O12 N4 C23 C24 -177.6(6) . . . . ?
C22A N44 C24 C23 -38.2(17) . . . . ?
C20A N44 C24 C23 72.5(9) . . . . ?
C22 N44 C24 C23 -53.6(13) . . . . ?
C20 N44 C24 C23 59.6(9) . . . . ?
C24A N44 C24 C23 -87.5(12) . . . . ?
O16 N44 C24 C23 -172.8(7) 2_676 . . . ?
N4 C23 C24 N44 0.7(11) . . . . ?
C21 N4 C19A C20A -38.8(17) . . . . ?
C23 N4 C19A C20A 71.5(11) . . . . ?
C21A N4 C19A C20A -58.0(14) . . . . ?
C23A N4 C19A C20A 57.4(12) . . . . ?
C19 N4 C19A C20A -86.5(19) . . . . ?
O12 N4 C19A C20A -176.2(9) . . . . ?
C22A N44 C20A C19A 54.6(16) . . . . ?
C24 N44 C20A C19A -73.6(10) . . . . ?
C22 N44 C20A C19A 36.2(17) . . . . ?
C20 N44 C20A C19A 84.0(14) . . . . ?
C24A N44 C20A C19A -61.9(12) . . . . ?
O16 N44 C20A C19A -178.7(8) 2_676 . . . ?
N4 C19A C20A N44 2.1(16) . . . . ?
C19A N4 C21A C22A 56.2(15) . . . . ?
C21 N4 C21A C22A -79(4) . . . . ?
C23 N4 C21A C22A -37(2) . . . . ?
C23A N4 C21A C22A -62.2(15) . . . . ?
C19 N4 C21A C22A 70.4(14) . . . . ?
O12 N4 C21A C22A 175.8(11) . . . . ?
C20A N44 C22A C21A -54.7(17) . . . . ?
C24 N44 C22A C21A 38(2) . . . . ?
C22 N44 C22A C21A 81(5) . . . . ?
C20 N44 C22A C21A -70.6(14) . . . . ?
C24A N44 C22A C21A 63.8(16) . . . . ?
O16 N44 C22A C21A 173.3(12) 2_676 . . . ?
N4 C21A C22A N44 -1(2) . . . . ?
C19A N4 C23A C24A -57.2(11) . . . . ?
C21 N4 C23A C24A 70.1(11) . . . . ?
C23 N4 C23A C24A -81.6(12) . . . . ?
C21A N4 C23A C24A 63.9(12) . . . . ?
C19 N4 C23A C24A -33.0(13) . . . . ?
O12 N4 C23A C24A 180.0(7) . . . . ?
C22A N44 C24A C23A -62.2(14) . . . . ?
C20A N44 C24A C23A 60.4(10) . . . . ?
C24 N44 C24A C23A 81.0(12) . . . . ?
C22 N44 C24A C23A -68.2(12) . . . . ?
C20 N44 C24A C23A 34.6(13) . . . . ?
O16 N44 C24A C23A -174.1(7) 2_676 . . . ?
N4 C23A C24A N44 -1.3(12) . . . . ?
